data_4516337
loop_
_publ_author_name
'Sun, Hao'
'Wang, Mingliang'
'Wei, Xiang'
'Zhang, Ruimin'
'Wang, Shengzhi'
'Khan, Arshad'
'Usman, Rabia'
'Feng, Qi'
'Du, Man'
'Yu, Fangfang'
'Zhang, Wei'
'Xu, Chunxiang'

_publ_section_title
;
 Understanding Charge-Transfer Interaction Mode in Cocrystals and Solvates
 of 1-Phenyl-3-(pyren-1-yl) Prop-2-en-1-one and TCNQ
;
_journal_issue 8
_journal_name_full 'Crystal Growth &amp; Design'
_journal_page_first 4032
_journal_paper_doi 10.1021/acs.cgd.5b00656
_journal_volume 15
_journal_year 2015
_chemical_formula_sum 'C31 H18 N2 O'
_chemical_formula_weight 434.47
_space_group_IT_number 14
_space_group_name_Hall '-P 2ybc'
_space_group_name_H-M_alt 'P 1 21/c 1'
_symmetry_cell_setting monoclinic
_symmetry_space_group_name_H-M 'P 1 21/c 1'
_atom_sites_solution_hydrogens geom
_atom_sites_solution_primary direct
_atom_sites_solution_secondary difmap
_audit_creation_method SHELXL-97
_cell_angle_alpha 90.00
_cell_angle_beta 106.33(3)
_cell_angle_gamma 90.00
_cell_formula_units_Z 4
_cell_length_a 12.335(3)
_cell_length_b 10.607(2)
_cell_length_c 17.974(4)
_cell_measurement_reflns_used 25
_cell_measurement_temperature 293(2)
_cell_measurement_theta_max 12
_cell_measurement_theta_min 9
_cell_volume 2256.8(9)
_computing_structure_refinement 'SHELXL-97 (Sheldrick, 1997)'
_computing_structure_solution 'SHELXS-97 (Sheldrick, 1990)'
_diffrn_ambient_temperature 293(2)
_diffrn_measured_fraction_theta_full 0.996
_diffrn_measured_fraction_theta_max 0.996
_diffrn_measurement_device_type 'Nonius CAD4'
_diffrn_measurement_method \w/2\q
_diffrn_radiation_monochromator graphite
_diffrn_radiation_source 'fine-focus sealed tube'
_diffrn_radiation_type MoK\a
_diffrn_radiation_wavelength 0.71073
_diffrn_reflns_av_R_equivalents 0.0392
_diffrn_reflns_av_sigmaI/netI 0.0868
_diffrn_reflns_limit_h_max 14
_diffrn_reflns_limit_h_min 0
_diffrn_reflns_limit_k_max 12
_diffrn_reflns_limit_k_min 0
_diffrn_reflns_limit_l_max 20
_diffrn_reflns_limit_l_min -21
_diffrn_reflns_number 4342
_diffrn_reflns_theta_full 25.40
_diffrn_reflns_theta_max 25.40
_diffrn_reflns_theta_min 1.72
_diffrn_standards_decay_% 1
_diffrn_standards_interval_count 200
_diffrn_standards_interval_time 2h
_diffrn_standards_number 3
_exptl_absorpt_coefficient_mu 0.078
_exptl_absorpt_correction_T_max 0.9923
_exptl_absorpt_correction_T_min 0.9846
_exptl_absorpt_correction_type none
_exptl_crystal_colour black
_exptl_crystal_density_diffrn 1.279
_exptl_crystal_density_method 'not measured'
_exptl_crystal_description needle
_exptl_crystal_F_000 904
_exptl_crystal_size_max 0.20
_exptl_crystal_size_mid 0.10
_exptl_crystal_size_min 0.10
_refine_diff_density_max 0.128
_refine_diff_density_min -0.130
_refine_diff_density_rms 0.032
_refine_ls_extinction_coef 0.0044(8)
_refine_ls_extinction_expression Fc^*^=kFc[1+0.001xFc^2^\l^3^/sin(2\q)]^-1/4^
_refine_ls_extinction_method SHELXL
_refine_ls_goodness_of_fit_ref 1.003
_refine_ls_hydrogen_treatment constr
_refine_ls_matrix_type full
_refine_ls_number_parameters 308
_refine_ls_number_reflns 4141
_refine_ls_number_restraints 0
_refine_ls_restrained_S_all 1.003
_refine_ls_R_factor_all 0.1837
_refine_ls_R_factor_gt 0.0701
_refine_ls_shift/su_max 0.000
_refine_ls_shift/su_mean 0.000
_refine_ls_structure_factor_coef Fsqd
_refine_ls_weighting_details 'calc w=1/[\s^2^(Fo^2^)+(0.0550P)^2^+0.0000P] where P=(Fo^2^+2Fc^2^)/3'
_refine_ls_weighting_scheme calc
_refine_ls_wR_factor_gt 0.1303
_refine_ls_wR_factor_ref 0.1708
_reflns_number_gt 1709
_reflns_number_total 4141
_reflns_threshold_expression >2sigma(I)
_cod_data_source_file II.cif
_cod_data_source_block x
_cod_depositor_comments
;
The following automatic conversions were performed:

data item '_symmetry_cell_setting' value 'Monoclinic' was changed to
'monoclinic' in accordance with the
/home/saulius/struct/COD-crude-data/automatic-downloads/DataCite-retrospective/ACS/depositions/lib/dictionaries/cif_core.dic
dictionary named 'cif_core.dic' version 2.4.2 last updated on
2011-04-26.

Automatic conversion script
Id: cif_fix_values 6909 2019-04-08 15:41:33Z antanas 
;
_cod_original_cell_volume 2256.8(8)
_cod_original_sg_symbol_H-M P21/C
_cod_database_code 4516337

loop_
_symmetry_equiv_pos_as_xyz
'x, y, z'
'-x, y+1/2, -z+1/2'
'-x, -y, -z'
'x, -y-1/2, z-1/2'

loop_
_atom_site_label
_atom_site_type_symbol
_atom_site_fract_x
_atom_site_fract_y
_atom_site_fract_z
_atom_site_U_iso_or_equiv
_atom_site_adp_type
_atom_site_occupancy
_atom_site_symmetry_multiplicity
_atom_site_calc_flag
_atom_site_refinement_flags
O O 0.7827(2) 0.1486(3) 0.77469(17) 0.1128(11) Uani 1 1 d .
C1 C 0.5671(3) 0.0786(4) 0.7767(2) 0.0860(12) Uani 1 1 d .
H1A H 0.6071 0.1319 0.8159 0.103 Uiso 1 1 calc R
C2 C 0.4667(4) 0.0280(5) 0.7809(3) 0.0999(14) Uani 1 1 d .
H2A H 0.4386 0.0482 0.8223 0.120 Uiso 1 1 calc R
C3 C 0.4083(4) -0.0515(5) 0.7247(3) 0.1074(15) Uani 1 1 d .
H3A H 0.3404 -0.0861 0.7278 0.129 Uiso 1 1 calc R
C4 C 0.4494(4) -0.0809(4) 0.6634(3) 0.1060(15) Uani 1 1 d .
H4A H 0.4100 -0.1367 0.6255 0.127 Uiso 1 1 calc R
C5 C 0.5496(3) -0.0275(4) 0.6578(2) 0.0890(13) Uani 1 1 d .
H5A H 0.5760 -0.0452 0.6153 0.107 Uiso 1 1 calc R
C6 C 0.6099(3) 0.0519(4) 0.7154(2) 0.0693(10) Uani 1 1 d .
C7 C 0.7204(3) 0.1052(4) 0.7146(2) 0.0781(12) Uani 1 1 d .
C8 C 0.7542(3) 0.1075(3) 0.6429(2) 0.0772(11) Uani 1 1 d .
H8A H 0.7009 0.0871 0.5965 0.093 Uiso 1 1 calc R
C9 C 0.8576(3) 0.1374(3) 0.6416(2) 0.0732(11) Uani 1 1 d .
H9A H 0.9079 0.1569 0.6894 0.088 Uiso 1 1 calc R
C10 C 0.9033(3) 0.1439(3) 0.5756(2) 0.0625(10) Uani 1 1 d .
C11 C 0.8347(3) 0.1171(3) 0.5010(3) 0.0765(11) Uani 1 1 d .
H11A H 0.7602 0.0927 0.4947 0.092 Uiso 1 1 calc R
C12 C 0.8734(4) 0.1256(3) 0.4367(2) 0.0796(12) Uani 1 1 d .
H12A H 0.8247 0.1081 0.3880 0.095 Uiso 1 1 calc R
C13 C 0.9845(4) 0.1599(3) 0.4434(2) 0.0693(11) Uani 1 1 d .
C14 C 1.0585(3) 0.1855(3) 0.5185(2) 0.0630(10) Uani 1 1 d .
C15 C 1.0171(3) 0.1766(3) 0.5842(2) 0.0622(10) Uani 1 1 d .
C16 C 1.0267(4) 0.1704(4) 0.3773(2) 0.0874(13) Uani 1 1 d .
H16A H 0.9784 0.1550 0.3281 0.105 Uiso 1 1 calc R
C17 C 1.1344(5) 0.2018(4) 0.3847(3) 0.0966(15) Uani 1 1 d .
H17A H 1.1597 0.2075 0.3407 0.116 Uiso 1 1 calc R
C18 C 1.2113(5) 0.2270(3) 0.4594(3) 0.0824(12) Uani 1 1 d .
C19 C 1.1725(4) 0.2183(3) 0.5259(2) 0.0683(11) Uani 1 1 d .
C20 C 1.3244(5) 0.2604(4) 0.4684(3) 0.1009(16) Uani 1 1 d .
H20A H 1.3511 0.2667 0.4251 0.121 Uiso 1 1 calc R
C21 C 1.3959(4) 0.2837(5) 0.5410(4) 0.1146(17) Uani 1 1 d .
H21A H 1.4706 0.3060 0.5463 0.137 Uiso 1 1 calc R
C22 C 1.3582(4) 0.2744(4) 0.6054(3) 0.1021(15) Uani 1 1 d .
H22A H 1.4082 0.2897 0.6539 0.123 Uiso 1 1 calc R
C23 C 1.2477(4) 0.2427(4) 0.6003(3) 0.0767(11) Uani 1 1 d .
C24 C 1.2042(3) 0.2331(4) 0.6645(2) 0.0854(13) Uani 1 1 d .
H24A H 1.2525 0.2479 0.7137 0.102 Uiso 1 1 calc R
C25 C 1.0961(3) 0.2036(4) 0.6581(2) 0.0770(11) Uani 1 1 d .
H25A H 1.0717 0.2004 0.7025 0.092 Uiso 1 1 calc R
N1 N 0.6268(3) 0.3646(4) 0.4729(2) 0.0999(12) Uani 1 1 d .
N2 N 0.8316(3) 0.4724(4) 0.7017(2) 0.1067(13) Uani 1 1 d .
C26 C 0.9864(3) 0.4864(3) 0.4203(2) 0.0617(10) Uani 1 1 d .
H26A H 0.9784 0.4773 0.3675 0.074 Uiso 1 1 calc R
C27 C 0.8982(3) 0.4615(3) 0.44816(19) 0.0617(9) Uani 1 1 d .
H27A H 0.8299 0.4361 0.4142 0.074 Uiso 1 1 calc R
C28 C 0.9072(3) 0.4734(3) 0.5292(2) 0.0557(9) Uani 1 1 d .
C29 C 0.8176(3) 0.4479(3) 0.5579(2) 0.0633(10) Uani 1 1 d .
C30 C 0.7116(4) 0.4030(4) 0.5101(2) 0.0733(12) Uani 1 1 d .
C31 C 0.8246(3) 0.4611(4) 0.6378(3) 0.0748(11) Uani 1 1 d .

loop_
_atom_site_aniso_label
_atom_site_aniso_U_11
_atom_site_aniso_U_22
_atom_site_aniso_U_33
_atom_site_aniso_U_23
_atom_site_aniso_U_13
_atom_site_aniso_U_12
O 0.092(2) 0.165(3) 0.082(2) -0.015(2) 0.0263(17) -0.037(2)
C1 0.074(3) 0.104(3) 0.085(3) -0.006(2) 0.030(2) 0.001(3)
C2 0.079(3) 0.132(4) 0.096(3) 0.001(3) 0.036(3) 0.003(3)
C3 0.073(3) 0.143(5) 0.108(4) 0.005(4) 0.030(3) -0.011(3)
C4 0.088(3) 0.124(4) 0.102(4) -0.011(3) 0.021(3) -0.029(3)
C5 0.079(3) 0.104(4) 0.089(3) -0.009(3) 0.031(3) -0.011(3)
C6 0.052(2) 0.077(3) 0.077(3) 0.003(2) 0.017(2) 0.003(2)
C7 0.072(3) 0.087(3) 0.071(3) -0.008(2) 0.013(2) 0.000(2)
C8 0.064(3) 0.095(3) 0.074(3) -0.003(2) 0.021(2) -0.005(2)
C9 0.071(3) 0.074(3) 0.076(3) 0.006(2) 0.022(2) 0.006(2)
C10 0.071(3) 0.048(2) 0.068(3) 0.0024(19) 0.018(2) 0.004(2)
C11 0.078(3) 0.065(3) 0.085(3) -0.002(2) 0.021(3) -0.002(2)
C12 0.093(3) 0.067(3) 0.072(3) -0.003(2) 0.011(3) 0.007(3)
C13 0.091(3) 0.050(2) 0.069(3) 0.005(2) 0.026(3) 0.008(2)
C14 0.076(3) 0.046(2) 0.070(3) 0.0129(19) 0.026(2) 0.011(2)
C15 0.065(3) 0.055(2) 0.065(3) 0.0139(19) 0.015(2) 0.009(2)
C16 0.122(4) 0.067(3) 0.073(3) 0.005(2) 0.028(3) 0.014(3)
C17 0.148(5) 0.069(3) 0.088(4) 0.000(3) 0.057(4) 0.016(3)
C18 0.103(4) 0.051(3) 0.110(4) 0.013(3) 0.057(3) 0.014(2)
C19 0.080(3) 0.049(2) 0.088(3) 0.015(2) 0.043(3) 0.010(2)
C20 0.123(5) 0.073(3) 0.134(5) 0.018(3) 0.081(4) 0.015(3)
C21 0.090(4) 0.114(4) 0.158(5) 0.018(4) 0.064(4) 0.003(3)
C22 0.081(3) 0.111(4) 0.122(4) 0.020(3) 0.042(3) -0.005(3)
C23 0.066(3) 0.076(3) 0.090(3) 0.016(2) 0.023(3) 0.001(2)
C24 0.070(3) 0.108(4) 0.075(3) 0.019(2) 0.016(2) 0.002(3)
C25 0.062(3) 0.100(3) 0.068(3) 0.013(2) 0.017(2) 0.003(2)
N1 0.079(3) 0.122(3) 0.105(3) -0.001(2) 0.037(2) -0.009(2)
N2 0.130(3) 0.118(3) 0.087(3) -0.009(2) 0.056(2) -0.012(2)
C26 0.073(3) 0.058(2) 0.060(2) 0.0044(18) 0.029(2) 0.004(2)
C27 0.069(3) 0.056(2) 0.061(2) 0.0009(19) 0.019(2) 0.000(2)
C28 0.063(2) 0.045(2) 0.063(2) 0.0054(18) 0.024(2) 0.0076(19)
C29 0.070(3) 0.054(2) 0.074(3) -0.001(2) 0.032(2) -0.003(2)
C30 0.077(3) 0.076(3) 0.079(3) 0.004(2) 0.041(3) 0.002(3)
C31 0.084(3) 0.071(3) 0.079(3) 0.002(3) 0.039(3) 0.000(2)

loop_
_atom_type_symbol
_atom_type_description
_atom_type_scat_dispersion_real
_atom_type_scat_dispersion_imag
_atom_type_scat_source
C C 0.0033 0.0016 'International Tables Vol C Tables 4.2.6.8 and 6.1.1.4'
H H 0.0000 0.0000 'International Tables Vol C Tables 4.2.6.8 and 6.1.1.4'
N N 0.0061 0.0033 'International Tables Vol C Tables 4.2.6.8 and 6.1.1.4'
O O 0.0106 0.0060 'International Tables Vol C Tables 4.2.6.8 and 6.1.1.4'

loop_
_geom_angle_atom_site_label_1
_geom_angle_atom_site_label_2
_geom_angle_atom_site_label_3
_geom_angle
_geom_angle_site_symmetry_1
_geom_angle_site_symmetry_3
C2 C1 C6 121.2(4) . .
C2 C1 H1A 119.4 . .
C6 C1 H1A 119.4 . .
C3 C2 C1 120.1(4) . .
C3 C2 H2A 120.0 . .
C1 C2 H2A 120.0 . .
C2 C3 C4 120.0(4) . .
C2 C3 H3A 120.0 . .
C4 C3 H3A 120.0 . .
C3 C4 C5 120.2(4) . .
C3 C4 H4A 119.9 . .
C5 C4 H4A 119.9 . .
C6 C5 C4 119.9(4) . .
C6 C5 H5A 120.1 . .
C4 C5 H5A 120.1 . .
C1 C6 C5 118.6(4) . .
C1 C6 C7 119.4(4) . .
C5 C6 C7 122.0(4) . .
O C7 C8 120.5(4) . .
O C7 C6 119.1(4) . .
C8 C7 C6 120.4(4) . .
C9 C8 C7 122.3(4) . .
C9 C8 H8A 118.8 . .
C7 C8 H8A 118.8 . .
C8 C9 C10 128.6(4) . .
C8 C9 H9A 115.7 . .
C10 C9 H9A 115.7 . .
C11 C10 C15 118.0(3) . .
C11 C10 C9 120.3(4) . .
C15 C10 C9 121.6(4) . .
C12 C11 C10 122.3(4) . .
C12 C11 H11A 118.9 . .
C10 C11 H11A 118.9 . .
C11 C12 C13 120.8(4) . .
C11 C12 H12A 119.6 . .
C13 C12 H12A 119.6 . .
C12 C13 C14 119.0(4) . .
C12 C13 C16 121.9(4) . .
C14 C13 C16 119.1(4) . .
C15 C14 C19 121.2(4) . .
C15 C14 C13 119.5(4) . .
C19 C14 C13 119.3(4) . .
C10 C15 C14 120.4(4) . .
C10 C15 C25 123.0(3) . .
C14 C15 C25 116.6(3) . .
C17 C16 C13 121.3(4) . .
C17 C16 H16A 119.3 . .
C13 C16 H16A 119.3 . .
C16 C17 C18 121.1(4) . .
C16 C17 H17A 119.5 . .
C18 C17 H17A 119.5 . .
C20 C18 C19 118.8(5) . .
C20 C18 C17 121.9(5) . .
C19 C18 C17 119.2(4) . .
C18 C19 C14 120.0(4) . .
C18 C19 C23 119.9(4) . .
C14 C19 C23 120.1(4) . .
C21 C20 C18 120.4(5) . .
C21 C20 H20A 119.8 . .
C18 C20 H20A 119.8 . .
C22 C21 C20 120.7(5) . .
C22 C21 H21A 119.7 . .
C20 C21 H21A 119.7 . .
C21 C22 C23 121.6(5) . .
C21 C22 H22A 119.2 . .
C23 C22 H22A 119.2 . .
C22 C23 C24 124.0(5) . .
C22 C23 C19 118.6(4) . .
C24 C23 C19 117.3(4) . .
C25 C24 C23 123.0(4) . .
C25 C24 H24A 118.5 . .
C23 C24 H24A 118.5 . .
C24 C25 C15 121.7(4) . .
C24 C25 H25A 119.2 . .
C15 C25 H25A 119.2 . .
C27 C26 C28 120.9(3) . 3_766
C27 C26 H26A 119.6 . .
C28 C26 H26A 119.6 3_766 .
C26 C27 C28 121.4(3) . .
C26 C27 H27A 119.3 . .
C28 C27 H27A 119.3 . .
C29 C28 C26 120.7(3) . 3_766
C29 C28 C27 121.5(3) . .
C26 C28 C27 117.7(3) 3_766 .
C28 C29 C31 122.2(3) . .
C28 C29 C30 122.5(3) . .
C31 C29 C30 115.2(3) . .
N1 C30 C29 178.4(5) . .
N2 C31 C29 179.1(5) . .

loop_
_geom_bond_atom_site_label_1
_geom_bond_atom_site_label_2
_geom_bond_distance
_geom_bond_site_symmetry_2
O C7 1.225(4) .
C1 C2 1.372(5) .
C1 C6 1.377(4) .
C1 H1A 0.9300 .
C2 C3 1.357(5) .
C2 H2A 0.9300 .
C3 C4 1.372(5) .
C3 H3A 0.9300 .
C4 C5 1.389(5) .
C4 H4A 0.9300 .
C5 C6 1.379(5) .
C5 H5A 0.9300 .
C6 C7 1.479(5) .
C7 C8 1.462(5) .
C8 C9 1.322(4) .
C8 H8A 0.9300 .
C9 C10 1.451(4) .
C9 H9A 0.9300 .
C10 C11 1.399(4) .
C10 C15 1.412(4) .
C11 C12 1.372(5) .
C11 H11A 0.9300 .
C12 C13 1.389(5) .
C12 H12A 0.9300 .
C13 C14 1.427(5) .
C13 C16 1.430(5) .
C14 C15 1.415(4) .
C14 C19 1.418(5) .
C15 C25 1.437(5) .
C16 C17 1.339(5) .
C16 H16A 0.9300 .
C17 C18 1.435(5) .
C17 H17A 0.9300 .
C18 C20 1.403(5) .
C18 C19 1.410(5) .
C19 C23 1.420(5) .
C20 C21 1.376(6) .
C20 H20A 0.9300 .
C21 C22 1.367(5) .
C21 H21A 0.9300 .
C22 C23 1.381(5) .
C22 H22A 0.9300 .
C23 C24 1.408(5) .
C24 C25 1.342(4) .
C24 H24A 0.9300 .
C25 H25A 0.9300 .
N1 C30 1.146(5) .
N2 C31 1.134(4) .
C26 C27 1.347(4) .
C26 C28 1.435(4) 3_766
C26 H26A 0.9300 .
C27 C28 1.435(4) .
C27 H27A 0.9300 .
C28 C29 1.371(4) .
C28 C26 1.435(4) 3_766
C29 C31 1.422(5) .
C29 C30 1.429(5) .

loop_
_geom_torsion_atom_site_label_1
_geom_torsion_atom_site_label_2
_geom_torsion_atom_site_label_3
_geom_torsion_atom_site_label_4
_geom_torsion
_geom_torsion_site_symmetry_1
_geom_torsion_site_symmetry_4
C6 C1 C2 C3 1.0(7) . .
C1 C2 C3 C4 -0.3(7) . .
C2 C3 C4 C5 -1.3(7) . .
C3 C4 C5 C6 2.2(7) . .
C2 C1 C6 C5 -0.1(6) . .
C2 C1 C6 C7 -178.0(4) . .
C4 C5 C6 C1 -1.5(6) . .
C4 C5 C6 C7 176.3(4) . .
C1 C6 C7 O 15.6(6) . .
C5 C6 C7 O -162.2(4) . .
C1 C6 C7 C8 -163.6(4) . .
C5 C6 C7 C8 18.5(6) . .
O C7 C8 C9 10.5(6) . .
C6 C7 C8 C9 -170.2(4) . .
C7 C8 C9 C10 -179.9(3) . .
C8 C9 C10 C11 0.4(6) . .
C8 C9 C10 C15 -179.4(4) . .
C15 C10 C11 C12 -2.1(5) . .
C9 C10 C11 C12 178.1(3) . .
C10 C11 C12 C13 0.9(6) . .
C11 C12 C13 C14 0.4(5) . .
C11 C12 C13 C16 -179.5(3) . .
C12 C13 C14 C15 -0.6(5) . .
C16 C13 C14 C15 179.3(3) . .
C12 C13 C14 C19 178.9(3) . .
C16 C13 C14 C19 -1.2(5) . .
C11 C10 C15 C14 1.9(5) . .
C9 C10 C15 C14 -178.3(3) . .
C11 C10 C15 C25 -178.7(3) . .
C9 C10 C15 C25 1.1(5) . .
C19 C14 C15 C10 180.0(3) . .
C13 C14 C15 C10 -0.6(5) . .
C19 C14 C15 C25 0.5(5) . .
C13 C14 C15 C25 179.9(3) . .
C12 C13 C16 C17 -179.1(4) . .
C14 C13 C16 C17 1.0(6) . .
C13 C16 C17 C18 -0.4(6) . .
C16 C17 C18 C20 -179.9(4) . .
C16 C17 C18 C19 0.0(6) . .
C20 C18 C19 C14 179.6(3) . .
C17 C18 C19 C14 -0.2(5) . .
C20 C18 C19 C23 -0.3(5) . .
C17 C18 C19 C23 179.9(3) . .
C15 C14 C19 C18 -179.7(3) . .
C13 C14 C19 C18 0.8(5) . .
C15 C14 C19 C23 0.2(5) . .
C13 C14 C19 C23 -179.3(3) . .
C19 C18 C20 C21 0.2(6) . .
C17 C18 C20 C21 -179.9(4) . .
C18 C20 C21 C22 0.2(7) . .
C20 C21 C22 C23 -0.6(7) . .
C21 C22 C23 C24 -179.3(4) . .
C21 C22 C23 C19 0.6(6) . .
C18 C19 C23 C22 -0.1(6) . .
C14 C19 C23 C22 180.0(4) . .
C18 C19 C23 C24 179.8(3) . .
C14 C19 C23 C24 -0.2(5) . .
C22 C23 C24 C25 179.2(4) . .
C19 C23 C24 C25 -0.7(6) . .
C23 C24 C25 C15 1.4(6) . .
C10 C15 C25 C24 179.3(4) . .
C14 C15 C25 C24 -1.3(5) . .
C28 C26 C27 C28 -0.4(5) 3_766 .
C26 C27 C28 C29 -179.8(3) . .
C26 C27 C28 C26 0.4(5) . 3_766
C26 C28 C29 C31 0.8(5) 3_766 .
C27 C28 C29 C31 -179.0(3) . .
C26 C28 C29 C30 -177.6(3) 3_766 .
C27 C28 C29 C30 2.7(5) . .
C28 C29 C30 N1 125(17) . .
C31 C29 C30 N1 -53(17) . .
C28 C29 C31 N2 6(31) . .
C30 C29 C31 N2 -175(100) . .
